data_1544149
loop_
_publ_author_name
'Liu, Yun-Lin'
'Kehr, Gerald'
'Daniliuc, Constantin G.'
'Erker, Gerhard'

_publ_section_title
;
 Geminal bis-borane formation by borane Lewis acid induced cyclopropyl
 rearrangement and its frustrated Lewis pair reaction with carbon dioxide.
;
_journal_issue 2
_journal_name_full 'Chemical science'
_journal_page_first 1097
_journal_page_last 1104
_journal_paper_doi 10.1039/c6sc03468c
_journal_volume 8
_journal_year 2017
_chemical_formula_sum 'C47 H43 B2 Cl2 F20 P'
_chemical_formula_weight 1111.30
_chemical_name_systematic
; 
 ? 
;
_space_group_IT_number 2
_symmetry_cell_setting triclinic
_symmetry_space_group_name_Hall '-P 1'
_symmetry_space_group_name_H-M 'P -1'
_atom_sites_solution_hydrogens geom
_atom_sites_solution_primary direct
_atom_sites_solution_secondary difmap
_audit_creation_method SHELXL-97
_audit_update_record
;
2016-08-01 deposited with the CCDC.
2016-09-16 downloaded from the CCDC.
;
_cell_angle_alpha 96.740(1)
_cell_angle_beta 97.620(1)
_cell_angle_gamma 105.399(1)
_cell_formula_units_Z 2
_cell_length_a 10.1634(2)
_cell_length_b 14.7985(3)
_cell_length_c 17.1628(4)
_cell_measurement_reflns_used 6188
_cell_measurement_temperature 223(2)
_cell_measurement_theta_max 28.28
_cell_measurement_theta_min 4.08
_cell_volume 2435.05(9)
_computing_cell_refinement 'Collect (Nonius B.V., 1998)'
_computing_data_collection 'Collect (Nonius B.V., 1998)'
_computing_data_reduction 'Denzo-SMN (Otwinowski & Minor, 1997)'
_computing_molecular_graphics 'XP (BrukerAXS, 2000)'
_computing_publication_material 'SHELXL-97 (Sheldrick, 1997)'
_computing_structure_refinement 'SHELXL-97 (Sheldrick, 1997)'
_computing_structure_solution 'SHELXS-97 (Sheldrick, 1990)'
_diffrn_ambient_temperature 223(2)
_diffrn_measured_fraction_theta_full 0.985
_diffrn_measured_fraction_theta_max 0.985
_diffrn_measurement_device_type 'Nonius KappaCCD APEXII'
_diffrn_measurement_method '\w and \f scans'
_diffrn_radiation_monochromator 'Montel mirror'
_diffrn_radiation_source 'rotating anode Nonius FR591'
_diffrn_radiation_type MoK\a
_diffrn_radiation_wavelength 0.71073
_diffrn_reflns_av_R_equivalents 0.047
_diffrn_reflns_av_sigmaI/netI 0.0477
_diffrn_reflns_limit_h_max 12
_diffrn_reflns_limit_h_min -12
_diffrn_reflns_limit_k_max 17
_diffrn_reflns_limit_k_min -17
_diffrn_reflns_limit_l_max 20
_diffrn_reflns_limit_l_min -14
_diffrn_reflns_number 23728
_diffrn_reflns_theta_full 25.00
_diffrn_reflns_theta_max 25.00
_diffrn_reflns_theta_min 4.09
_exptl_absorpt_coefficient_mu 0.277
_exptl_absorpt_correction_T_max 0.9782
_exptl_absorpt_correction_T_min 0.9570
_exptl_absorpt_correction_type multi-scan
_exptl_absorpt_process_details 'Denzo (Otwinowski, Borek, Majewski & Minor, 2003)'
_exptl_crystal_colour colourless
_exptl_crystal_density_diffrn 1.516
_exptl_crystal_density_method 'not measured'
_exptl_crystal_description prism
_exptl_crystal_F_000 1128
_exptl_crystal_size_max 0.16
_exptl_crystal_size_mid 0.12
_exptl_crystal_size_min 0.08
_refine_diff_density_max 0.282
_refine_diff_density_min -0.332
_refine_diff_density_rms 0.057
_refine_ls_extinction_method none
_refine_ls_goodness_of_fit_ref 1.081
_refine_ls_hydrogen_treatment mixed
_refine_ls_matrix_type full
_refine_ls_number_parameters 694
_refine_ls_number_reflns 8454
_refine_ls_number_restraints 61
_refine_ls_restrained_S_all 1.089
_refine_ls_R_factor_all 0.0900
_refine_ls_R_factor_gt 0.0653
_refine_ls_shift/su_max 0.001
_refine_ls_shift/su_mean 0.000
_refine_ls_structure_factor_coef Fsqd
_refine_ls_weighting_details 'calc w=1/[\s^2^(Fo^2^)+(0.0151P)^2^+5.0012P] where P=(Fo^2^+2Fc^2^)/3'
_refine_ls_weighting_scheme calc
_refine_ls_wR_factor_gt 0.1233
_refine_ls_wR_factor_ref 0.1407
_reflns_number_gt 6396
_reflns_number_total 8454
_reflns_threshold_expression >2sigma(I)
_cod_data_source_file c6sc03468c2.cif
_cod_data_source_block erk8233
_cod_depositor_comments
;Adding full bibliography for 1544149--1544156.cif.

 Adding full bibliography for 1544149--1544156.cif.
;
_cod_original_cell_volume 2435.04(9)
_cod_original_sg_symbol_H-M P-1
_cod_database_code 1544149

loop_
_symmetry_equiv_pos_as_xyz
'x, y, z'
'-x, -y, -z'

loop_
_atom_site_label
_atom_site_type_symbol
_atom_site_fract_x
_atom_site_fract_y
_atom_site_fract_z
_atom_site_U_iso_or_equiv
_atom_site_adp_type
_atom_site_occupancy
_atom_site_symmetry_multiplicity
_atom_site_calc_flag
_atom_site_refinement_flags
_atom_site_disorder_assembly
_atom_site_disorder_group
C1 C 0.6358(3) 0.6966(2) 0.29282(19) 0.0292(7) Uani 1 1 d . . .
H1 H 0.6791 0.6442 0.2953 0.035 Uiso 1 1 calc R . .
C2 C 0.5282(3) 0.6915(3) 0.3475(2) 0.0334(8) Uani 1 1 d . . .
H2A H 0.4485 0.6362 0.3260 0.040 Uiso 1 1 calc R . .
H2B H 0.4958 0.7483 0.3474 0.040 Uiso 1 1 calc R . .
C3 C 0.5819(4) 0.6845(3) 0.4333(2) 0.0349(8) Uani 1 1 d . . .
H3A H 0.6659 0.7371 0.4536 0.042 Uiso 1 1 calc R . .
H3B H 0.6070 0.6251 0.4341 0.042 Uiso 1 1 calc R . .
C4 C 0.4761(4) 0.6876(4) 0.4884(2) 0.0534(11) Uani 1 1 d . . .
H4A H 0.4501 0.7466 0.4871 0.064 Uiso 1 1 calc R . .
H4B H 0.3925 0.6345 0.4685 0.064 Uiso 1 1 calc R . .
C5 C 0.5296(4) 0.6818(3) 0.5735(2) 0.0427(9) Uani 1 1 d . . .
C6 C 0.5007(5) 0.5968(3) 0.6022(3) 0.0545(11) Uani 1 1 d . . .
H6 H 0.4449 0.5416 0.5682 0.065 Uiso 1 1 calc R . .
C7 C 0.5511(6) 0.5905(4) 0.6788(3) 0.0681(14) Uani 1 1 d . . .
H7 H 0.5311 0.5314 0.6965 0.082 Uiso 1 1 calc R . .
C8 C 0.6302(6) 0.6700(4) 0.7295(3) 0.0700(15) Uani 1 1 d . . .
H8 H 0.6632 0.6657 0.7823 0.084 Uiso 1 1 calc R . .
C9 C 0.6620(5) 0.7567(4) 0.7034(3) 0.0656(13) Uani 1 1 d . . .
H9 H 0.7172 0.8115 0.7380 0.079 Uiso 1 1 calc R . .
C10 C 0.6111(5) 0.7618(3) 0.6250(3) 0.0525(11) Uani 1 1 d . . .
H10 H 0.6327 0.8206 0.6069 0.063 Uiso 1 1 calc R . .
B1 B 0.7487(4) 0.7969(3) 0.2953(2) 0.0299(8) Uani 1 1 d . . .
H01 H 0.708(4) 0.806(2) 0.225(2) 0.041(10) Uiso 1 1 d . . .
C11 C 0.7317(3) 0.8861(2) 0.3544(2) 0.0307(8) Uani 1 1 d . . .
F12 F 0.8870(2) 0.85662(16) 0.45804(13) 0.0473(6) Uani 1 1 d . . .
C12 C 0.7981(4) 0.9056(3) 0.4330(2) 0.0368(8) Uani 1 1 d . . .
F13 F 0.8452(3) 0.98376(18) 0.56633(13) 0.0628(7) Uani 1 1 d . . .
C13 C 0.7787(4) 0.9711(3) 0.4910(2) 0.0442(10) Uani 1 1 d . . .
F14 F 0.6638(3) 1.08560(17) 0.52665(15) 0.0659(7) Uani 1 1 d . . .
C14 C 0.6867(4) 1.0222(3) 0.4713(2) 0.0444(10) Uani 1 1 d . . .
F15 F 0.5340(2) 1.05891(16) 0.37426(15) 0.0553(6) Uani 1 1 d . . .
C15 C 0.6210(4) 1.0079(2) 0.3943(2) 0.0386(9) Uani 1 1 d . . .
F16 F 0.5811(2) 0.93667(15) 0.26307(12) 0.0416(5) Uani 1 1 d . . .
C16 C 0.6460(3) 0.9427(2) 0.3376(2) 0.0327(8) Uani 1 1 d . . .
C21 C 0.9103(3) 0.8048(2) 0.2940(2) 0.0309(8) Uani 1 1 d . . .
F22 F 0.9325(2) 0.93762(15) 0.22752(14) 0.0472(6) Uani 1 1 d . . .
C22 C 0.9915(4) 0.8776(3) 0.2624(2) 0.0358(8) Uani 1 1 d . . .
F23 F 1.2056(2) 0.96691(18) 0.23365(16) 0.0622(7) Uani 1 1 d . . .
C23 C 1.1328(4) 0.8946(3) 0.2657(2) 0.0418(9) Uani 1 1 d . . .
F24 F 1.3371(2) 0.85608(18) 0.30973(15) 0.0592(7) Uani 1 1 d . . .
C24 C 1.1999(3) 0.8390(3) 0.3039(2) 0.0407(9) Uani 1 1 d . . .
F25 F 1.1919(2) 0.71522(17) 0.37857(15) 0.0551(6) Uani 1 1 d . . .
C25 C 1.1255(4) 0.7672(3) 0.3376(2) 0.0390(9) Uani 1 1 d . . .
F26 F 0.9194(2) 0.68032(15) 0.36932(14) 0.0468(5) Uani 1 1 d . . .
C26 C 0.9838(4) 0.7508(3) 0.3320(2) 0.0348(8) Uani 1 1 d . . .
B2 B 0.6127(4) 0.7211(3) 0.2047(2) 0.0303(8) Uani 1 1 d . . .
C31 C 0.4787(3) 0.7488(2) 0.1636(2) 0.0317(8) Uani 1 1 d . . .
F32 F 0.6189(2) 0.87633(15) 0.11333(13) 0.0450(5) Uani 1 1 d . . .
C32 C 0.4914(4) 0.8233(3) 0.1202(2) 0.0362(8) Uani 1 1 d . . .
F33 F 0.4034(3) 0.92722(17) 0.04741(16) 0.0616(7) Uani 1 1 d . . .
C33 C 0.3816(4) 0.8513(3) 0.0856(2) 0.0408(9) Uani 1 1 d . . .
F34 F 0.1410(2) 0.82886(19) 0.05819(17) 0.0658(7) Uani 1 1 d . . .
C34 C 0.2486(4) 0.8015(3) 0.0904(2) 0.0433(9) Uani 1 1 d . . .
F35 F 0.0991(2) 0.67417(18) 0.13510(15) 0.0570(6) Uani 1 1 d . . .
C35 C 0.2292(4) 0.7245(3) 0.1298(2) 0.0407(9) Uani 1 1 d . . .
F36 F 0.3122(2) 0.62266(15) 0.20114(13) 0.0460(5) Uani 1 1 d . . .
C36 C 0.3417(3) 0.6998(2) 0.1644(2) 0.0332(8) Uani 1 1 d . . .
C41 C 0.6668(3) 0.6579(2) 0.1392(2) 0.0321(8) Uani 1 1 d . . .
F42 F 0.8331(2) 0.78429(15) 0.10267(13) 0.0477(6) Uani 1 1 d . . .
C42 C 0.7655(4) 0.6901(3) 0.0927(2) 0.0364(8) Uani 1 1 d . . .
F43 F 0.8977(3) 0.6702(2) -0.00852(15) 0.0689(8) Uani 1 1 d . . .
C43 C 0.8026(4) 0.6330(3) 0.0357(2) 0.0459(10) Uani 1 1 d . . .
F44 F 0.7767(3) 0.4797(2) -0.03215(16) 0.0757(8) Uani 1 1 d . . .
C44 C 0.7398(4) 0.5375(3) 0.0223(2) 0.0487(10) Uani 1 1 d . . .
F45 F 0.5796(3) 0.40596(16) 0.05403(16) 0.0672(7) Uani 1 1 d . . .
C45 C 0.6410(4) 0.5004(3) 0.0659(2) 0.0434(9) Uani 1 1 d . . .
F46 F 0.5060(2) 0.51920(15) 0.16243(14) 0.0528(6) Uani 1 1 d . . .
C46 C 0.6060(4) 0.5605(3) 0.1223(2) 0.0376(8) Uani 1 1 d . . .
P1 P 0.94348(10) 0.31200(7) 0.27816(6) 0.0384(2) Uani 1 1 d . . .
H02 H 1.050(4) 0.287(3) 0.262(2) 0.052(11) Uiso 1 1 d . . .
C51 C 0.9611(4) 0.3196(3) 0.3888(2) 0.0527(11) Uani 1 1 d . . .
C52 C 0.9246(7) 0.2206(4) 0.4126(3) 0.0887(18) Uani 1 1 d . . .
H52A H 0.9749 0.1824 0.3862 0.133 Uiso 1 1 calc R . .
H52B H 0.8259 0.1905 0.3970 0.133 Uiso 1 1 calc R . .
H52C H 0.9501 0.2260 0.4699 0.133 Uiso 1 1 calc R . .
C53 C 1.1140(5) 0.3670(4) 0.4268(3) 0.0772(16) Uani 1 1 d . . .
H53A H 1.1412 0.4322 0.4173 0.116 Uiso 1 1 calc R . .
H53B H 1.1718 0.3325 0.4033 0.116 Uiso 1 1 calc R . .
H53C H 1.1252 0.3660 0.4837 0.116 Uiso 1 1 calc R . .
C54 C 0.8698(5) 0.3762(4) 0.4235(3) 0.0697(14) Uani 1 1 d . . .
H54A H 0.8839 0.3802 0.4810 0.104 Uiso 1 1 calc R . .
H54B H 0.7733 0.3445 0.4016 0.104 Uiso 1 1 calc R . .
H54C H 0.8947 0.4397 0.4099 0.104 Uiso 1 1 calc R . .
C55 C 0.7954(5) 0.2133(3) 0.2203(3) 0.0555(11) Uani 1 1 d . . .
C56 C 0.8317(6) 0.1197(3) 0.2284(4) 0.0853(17) Uani 1 1 d . . .
H56A H 0.7612 0.0674 0.1944 0.128 Uiso 1 1 calc R . .
H56B H 0.8358 0.1093 0.2833 0.128 Uiso 1 1 calc R . .
H56C H 0.9208 0.1235 0.2125 0.128 Uiso 1 1 calc R . .
C57 C 0.7764(6) 0.2214(4) 0.1319(3) 0.0824(17) Uani 1 1 d . . .
H57A H 0.7020 0.1677 0.1028 0.124 Uiso 1 1 calc R . .
H57B H 0.8616 0.2217 0.1121 0.124 Uiso 1 1 calc R . .
H57C H 0.7536 0.2798 0.1247 0.124 Uiso 1 1 calc R . .
C58 C 0.6596(5) 0.2126(4) 0.2517(3) 0.0815(17) Uani 1 1 d . . .
H58A H 0.6375 0.2714 0.2451 0.122 Uiso 1 1 calc R . .
H58B H 0.6711 0.2066 0.3077 0.122 Uiso 1 1 calc R . .
H58C H 0.5850 0.1594 0.2220 0.122 Uiso 1 1 calc R . .
C59 C 0.9620(5) 0.4281(3) 0.2433(3) 0.0576(12) Uani 1 1 d . . .
C60 C 1.0783(6) 0.5061(3) 0.2988(3) 0.0814(17) Uani 1 1 d . . .
H60A H 1.0952 0.5643 0.2761 0.122 Uiso 1 1 calc R . .
H60B H 1.1622 0.4862 0.3052 0.122 Uiso 1 1 calc R . .
H60C H 1.0512 0.5171 0.3504 0.122 Uiso 1 1 calc R . .
C61 C 0.8270(6) 0.4557(4) 0.2381(3) 0.0856(18) Uani 1 1 d . . .
H61A H 0.8400 0.5163 0.2193 0.128 Uiso 1 1 calc R . .
H61B H 0.8006 0.4608 0.2904 0.128 Uiso 1 1 calc R . .
H61C H 0.7546 0.4075 0.2013 0.128 Uiso 1 1 calc R . .
C62 C 1.0088(7) 0.4215(4) 0.1611(3) 0.093(2) Uani 1 1 d . . .
H62A H 0.9327 0.3809 0.1213 0.139 Uiso 1 1 calc R . .
H62B H 1.0866 0.3949 0.1638 0.139 Uiso 1 1 calc R . .
H62C H 1.0365 0.4844 0.1467 0.139 Uiso 1 1 calc R . .
C71 C 1.230(2) 1.0983(16) 0.0432(17) 0.094(5) Uani 0.53(3) 1 d PDU A 1
H71A H 1.1925 1.0931 -0.0133 0.113 Uiso 0.53(3) 1 calc PR A 1
H71B H 1.2725 1.0467 0.0480 0.113 Uiso 0.53(3) 1 calc PR A 1
Cl1 Cl 1.3615(10) 1.2051(8) 0.0703(5) 0.089(2) Uani 0.53(3) 1 d PDU A 1
Cl2 Cl 1.0912(13) 1.0772(15) 0.0935(7) 0.157(4) Uani 0.53(3) 1 d PDU A 1
C71A C 1.2034(19) 1.087(2) 0.0344(17) 0.092(6) Uani 0.47(3) 1 d PDU A 2
H71C H 1.1773 1.0931 -0.0214 0.110 Uiso 0.47(3) 1 calc PR A 2
H71D H 1.2088 1.0224 0.0368 0.110 Uiso 0.47(3) 1 calc PR A 2
Cl1A Cl 1.3631(13) 1.1699(17) 0.0762(8) 0.130(4) Uani 0.47(3) 1 d PDU A 2
Cl2A Cl 1.0838(8) 1.1121(10) 0.0898(7) 0.106(3) Uani 0.47(3) 1 d PDU A 2

loop_
_atom_site_aniso_label
_atom_site_aniso_U_11
_atom_site_aniso_U_22
_atom_site_aniso_U_33
_atom_site_aniso_U_23
_atom_site_aniso_U_13
_atom_site_aniso_U_12
C1 0.0283(17) 0.0341(19) 0.0255(17) 0.0036(14) 0.0043(14) 0.0102(14)
C2 0.0293(18) 0.039(2) 0.0313(19) 0.0052(15) 0.0058(15) 0.0090(15)
C3 0.0337(19) 0.038(2) 0.0332(19) 0.0075(16) 0.0059(15) 0.0102(16)
C4 0.044(2) 0.085(3) 0.040(2) 0.020(2) 0.0152(19) 0.025(2)
C5 0.040(2) 0.061(3) 0.037(2) 0.0143(19) 0.0168(17) 0.024(2)
C6 0.064(3) 0.058(3) 0.047(3) 0.014(2) 0.023(2) 0.017(2)
C7 0.093(4) 0.072(3) 0.060(3) 0.029(3) 0.036(3) 0.039(3)
C8 0.089(4) 0.112(5) 0.035(3) 0.025(3) 0.021(2) 0.061(4)
C9 0.065(3) 0.084(4) 0.046(3) -0.008(3) 0.007(2) 0.028(3)
C10 0.058(3) 0.055(3) 0.056(3) 0.017(2) 0.024(2) 0.025(2)
B1 0.0264(19) 0.036(2) 0.026(2) 0.0023(16) 0.0016(15) 0.0086(17)
C11 0.0245(17) 0.0331(19) 0.0327(19) 0.0035(15) 0.0078(14) 0.0042(14)
F12 0.0462(13) 0.0592(14) 0.0361(12) 0.0014(10) -0.0025(10) 0.0214(11)
C12 0.0350(19) 0.037(2) 0.036(2) 0.0035(16) 0.0046(16) 0.0073(16)
F13 0.0769(18) 0.0717(17) 0.0300(12) -0.0094(11) -0.0024(12) 0.0178(14)
C13 0.048(2) 0.046(2) 0.029(2) -0.0039(17) 0.0038(17) 0.0026(19)
F14 0.0832(19) 0.0560(15) 0.0565(16) -0.0187(12) 0.0183(14) 0.0250(14)
C14 0.050(2) 0.035(2) 0.042(2) -0.0086(17) 0.0142(19) 0.0045(18)
F15 0.0597(15) 0.0448(13) 0.0683(17) 0.0033(12) 0.0144(12) 0.0277(12)
C15 0.036(2) 0.0312(19) 0.050(2) 0.0032(17) 0.0158(17) 0.0090(16)
F16 0.0398(12) 0.0461(12) 0.0387(12) 0.0016(10) 0.0004(9) 0.0173(10)
C16 0.0286(18) 0.0322(19) 0.034(2) 0.0030(15) 0.0064(15) 0.0026(15)
C21 0.0262(17) 0.0350(19) 0.0288(18) -0.0018(15) 0.0034(14) 0.0076(15)
F22 0.0433(13) 0.0414(12) 0.0599(15) 0.0166(11) 0.0096(11) 0.0131(10)
C22 0.0343(19) 0.037(2) 0.035(2) 0.0003(16) 0.0059(15) 0.0101(16)
F23 0.0421(13) 0.0615(16) 0.0786(18) 0.0173(13) 0.0219(12) -0.0011(12)
C23 0.032(2) 0.042(2) 0.042(2) -0.0049(18) 0.0129(17) -0.0023(17)
F24 0.0243(11) 0.0753(17) 0.0711(17) -0.0101(13) 0.0085(11) 0.0114(11)
C24 0.0199(17) 0.054(2) 0.043(2) -0.0076(19) 0.0056(16) 0.0093(17)
F25 0.0399(13) 0.0580(15) 0.0679(16) 0.0034(12) -0.0044(11) 0.0241(11)
C25 0.0312(19) 0.043(2) 0.040(2) -0.0080(17) -0.0063(16) 0.0179(17)
F26 0.0385(12) 0.0507(13) 0.0545(14) 0.0193(11) 0.0052(10) 0.0151(10)
C26 0.0318(19) 0.038(2) 0.0306(19) 0.0001(16) 0.0013(15) 0.0076(16)
B2 0.0260(19) 0.030(2) 0.031(2) 0.0052(16) 0.0029(16) 0.0030(16)
C31 0.0309(18) 0.0357(19) 0.0266(18) -0.0006(15) 0.0046(14) 0.0087(15)
F32 0.0392(12) 0.0538(13) 0.0424(13) 0.0187(10) 0.0108(10) 0.0071(10)
C32 0.0320(19) 0.042(2) 0.0314(19) 0.0029(16) 0.0050(15) 0.0068(16)
F33 0.0610(16) 0.0601(15) 0.0676(17) 0.0325(13) 0.0016(13) 0.0188(13)
C33 0.045(2) 0.044(2) 0.034(2) 0.0106(17) 0.0004(17) 0.0147(18)
F34 0.0430(14) 0.0764(18) 0.0806(19) 0.0196(15) -0.0082(13) 0.0276(13)
C34 0.039(2) 0.055(2) 0.038(2) 0.0035(18) -0.0035(17) 0.0222(19)
F35 0.0255(11) 0.0730(17) 0.0656(16) 0.0138(13) 0.0006(10) 0.0044(11)
C35 0.0291(19) 0.050(2) 0.036(2) 0.0000(18) 0.0003(16) 0.0057(17)
F36 0.0363(12) 0.0467(13) 0.0468(13) 0.0154(10) -0.0026(10) -0.0009(10)
C36 0.0298(18) 0.037(2) 0.0291(19) 0.0022(15) 0.0031(14) 0.0062(15)
C41 0.0325(18) 0.038(2) 0.0248(17) 0.0040(15) -0.0003(14) 0.0112(15)
F42 0.0460(13) 0.0470(13) 0.0450(13) 0.0003(10) 0.0187(10) 0.0024(10)
C42 0.0346(19) 0.041(2) 0.0286(19) -0.0010(16) 0.0017(15) 0.0075(16)
F43 0.0589(16) 0.089(2) 0.0513(15) -0.0098(14) 0.0288(13) 0.0080(14)
C43 0.041(2) 0.062(3) 0.034(2) -0.0004(19) 0.0098(17) 0.015(2)
F44 0.088(2) 0.0804(19) 0.0577(17) -0.0233(14) 0.0163(15) 0.0348(16)
C44 0.056(3) 0.059(3) 0.032(2) -0.0123(19) 0.0015(19) 0.028(2)
F45 0.093(2) 0.0380(14) 0.0620(17) -0.0066(12) 0.0057(14) 0.0151(13)
C45 0.055(2) 0.035(2) 0.036(2) -0.0037(17) -0.0036(18) 0.0162(18)
F46 0.0623(15) 0.0393(13) 0.0514(14) 0.0064(11) 0.0159(12) 0.0030(11)
C46 0.042(2) 0.040(2) 0.0301(19) 0.0070(16) 0.0020(16) 0.0108(17)
P1 0.0368(5) 0.0422(6) 0.0404(6) 0.0097(4) 0.0125(4) 0.0141(4)
C51 0.047(2) 0.075(3) 0.040(2) 0.017(2) 0.0096(19) 0.020(2)
C52 0.111(5) 0.092(4) 0.069(4) 0.042(3) 0.012(3) 0.026(4)
C53 0.052(3) 0.125(5) 0.051(3) 0.008(3) -0.003(2) 0.027(3)
C54 0.061(3) 0.113(4) 0.043(3) 0.010(3) 0.020(2) 0.035(3)
C55 0.051(3) 0.055(3) 0.054(3) 0.007(2) 0.010(2) 0.004(2)
C56 0.113(5) 0.041(3) 0.096(4) 0.006(3) 0.024(4) 0.012(3)
C57 0.083(4) 0.087(4) 0.057(3) -0.009(3) 0.003(3) 0.003(3)
C58 0.047(3) 0.101(4) 0.083(4) 0.007(3) 0.009(3) 0.002(3)
C59 0.080(3) 0.046(2) 0.048(3) 0.011(2) 0.022(2) 0.012(2)
C60 0.112(5) 0.049(3) 0.071(4) 0.003(3) 0.033(3) -0.003(3)
C61 0.120(5) 0.081(4) 0.073(4) 0.019(3) 0.003(3) 0.061(4)
C62 0.143(6) 0.070(4) 0.066(4) 0.024(3) 0.050(4) 0.010(4)
C71 0.090(8) 0.094(8) 0.095(8) 0.015(6) 0.018(7) 0.021(6)
Cl1 0.100(3) 0.102(4) 0.053(2) -0.002(2) 0.0033(18) 0.017(3)
Cl2 0.176(6) 0.187(8) 0.108(4) 0.020(5) 0.065(4) 0.031(5)
C71A 0.099(9) 0.096(8) 0.078(8) 0.013(7) 0.021(7) 0.022(7)
Cl1A 0.109(4) 0.158(8) 0.103(5) -0.028(5) 0.010(3) 0.027(5)
Cl2A 0.076(4) 0.151(6) 0.108(4) 0.023(4) 0.028(3) 0.054(3)

loop_
_atom_type_symbol
_atom_type_description
_atom_type_scat_dispersion_real
_atom_type_scat_dispersion_imag
_atom_type_scat_source
C C 0.0033 0.0016 'International Tables Vol C Tables 4.2.6.8 and 6.1.1.4'
H H 0.0000 0.0000 'International Tables Vol C Tables 4.2.6.8 and 6.1.1.4'
B B 0.0013 0.0007 'International Tables Vol C Tables 4.2.6.8 and 6.1.1.4'
F F 0.0171 0.0103 'International Tables Vol C Tables 4.2.6.8 and 6.1.1.4'
P P 0.1023 0.0942 'International Tables Vol C Tables 4.2.6.8 and 6.1.1.4'
Cl Cl 0.1484 0.1585 'International Tables Vol C Tables 4.2.6.8 and 6.1.1.4'

loop_
_geom_angle_atom_site_label_1
_geom_angle_atom_site_label_2
_geom_angle_atom_site_label_3
_geom_angle
C2 C1 B2 123.1(3)
C2 C1 B1 118.5(3)
B2 C1 B1 74.7(2)
C2 C1 H1 111.9
B2 C1 H1 111.9
B1 C1 H1 111.9
C1 C2 C3 113.9(3)
C1 C2 H2A 108.8
C3 C2 H2A 108.8
C1 C2 H2B 108.8
C3 C2 H2B 108.8
H2A C2 H2B 107.7
C2 C3 C4 113.0(3)
C2 C3 H3A 109.0
C4 C3 H3A 109.0
C2 C3 H3B 109.0
C4 C3 H3B 109.0
H3A C3 H3B 107.8
C5 C4 C3 113.1(3)
C5 C4 H4A 109.0
C3 C4 H4A 109.0
C5 C4 H4B 109.0
C3 C4 H4B 109.0
H4A C4 H4B 107.8
C6 C5 C10 117.7(4)
C6 C5 C4 121.4(4)
C10 C5 C4 120.9(4)
C7 C6 C5 121.9(5)
C7 C6 H6 119.1
C5 C6 H6 119.1
C8 C7 C6 120.0(5)
C8 C7 H7 120.0
C6 C7 H7 120.0
C7 C8 C9 120.2(4)
C7 C8 H8 119.9
C9 C8 H8 119.9
C8 C9 C10 119.1(5)
C8 C9 H9 120.5
C10 C9 H9 120.5
C5 C10 C9 121.1(4)
C5 C10 H10 119.5
C9 C10 H10 119.5
C1 B1 C21 121.8(3)
C1 B1 C11 115.6(3)
C21 B1 C11 111.2(3)
C1 B1 B2 52.40(19)
C21 B1 B2 118.1(3)
C11 B1 B2 126.0(3)
C1 B1 H01 95.6(16)
C21 B1 H01 101.4(16)
C11 B1 H01 107.7(16)
B2 B1 H01 43.4(16)
C16 C11 C12 113.4(3)
C16 C11 B1 127.1(3)
C12 C11 B1 119.3(3)
F12 C12 C13 115.2(3)
F12 C12 C11 120.0(3)
C13 C12 C11 124.8(4)
F13 C13 C12 120.8(4)
F13 C13 C14 120.2(3)
C12 C13 C14 119.1(4)
F14 C14 C15 120.6(4)
F14 C14 C13 120.6(4)
C15 C14 C13 118.8(3)
F15 C15 C14 119.1(3)
F15 C15 C16 120.7(3)
C14 C15 C16 120.1(4)
F16 C16 C15 115.6(3)
F16 C16 C11 120.6(3)
C15 C16 C11 123.8(3)
C22 C21 C26 114.1(3)
C22 C21 B1 120.2(3)
C26 C21 B1 125.1(3)
F22 C22 C23 116.8(3)
F22 C22 C21 119.4(3)
C23 C22 C21 123.8(4)
F23 C23 C24 119.8(3)
F23 C23 C22 120.6(4)
C24 C23 C22 119.6(3)
F24 C24 C25 120.3(4)
F24 C24 C23 120.4(4)
C25 C24 C23 119.2(3)
F25 C25 C24 119.5(3)
F25 C25 C26 120.6(4)
C24 C25 C26 119.9(3)
F26 C26 C25 115.7(3)
F26 C26 C21 120.9(3)
C25 C26 C21 123.4(3)
C1 B2 C41 114.6(3)
C1 B2 C31 125.4(3)
C41 B2 C31 110.3(3)
C1 B2 B1 52.9(2)
C41 B2 B1 117.2(3)
C31 B2 B1 125.6(3)
C1 B2 H01 92.8(16)
C41 B2 H01 107.4(15)
C31 B2 H01 102.1(15)
B1 B2 H01 40.1(15)
C32 C31 C36 113.2(3)
C32 C31 B2 121.9(3)
C36 C31 B2 124.8(3)
F32 C32 C33 115.9(3)
F32 C32 C31 119.6(3)
C33 C32 C31 124.4(3)
F33 C33 C34 119.8(3)
F33 C33 C32 120.7(3)
C34 C33 C32 119.5(3)
F34 C34 C35 121.2(4)
F34 C34 C33 120.1(4)
C35 C34 C33 118.7(3)
F35 C35 C36 120.3(3)
F35 C35 C34 119.7(3)
C36 C35 C34 119.9(3)
F36 C36 C35 115.6(3)
F36 C36 C31 120.3(3)
C35 C36 C31 124.1(3)
C42 C41 C46 113.2(3)
C42 C41 B2 127.5(3)
C46 C41 B2 119.2(3)
F42 C42 C43 115.9(3)
F42 C42 C41 119.6(3)
C43 C42 C41 124.5(4)
F43 C43 C44 119.6(4)
F43 C43 C42 121.0(4)
C44 C43 C42 119.5(4)
F44 C44 C43 120.5(4)
F44 C44 C45 120.1(4)
C43 C44 C45 119.3(3)
F45 C45 C44 119.9(3)
F45 C45 C46 120.7(4)
C44 C45 C46 119.3(4)
F46 C46 C45 116.2(3)
F46 C46 C41 119.7(3)
C45 C46 C41 124.1(4)
C59 P1 C55 114.5(2)
C59 P1 C51 113.8(2)
C55 P1 C51 114.8(2)
C59 P1 H02 105.2(17)
C55 P1 H02 103.3(17)
C51 P1 H02 103.4(17)
C52 C51 C54 109.3(4)
C52 C51 C53 105.6(4)
C54 C51 C53 109.6(4)
C52 C51 P1 111.1(3)
C54 C51 P1 111.9(3)
C53 C51 P1 109.1(3)
C51 C52 H52A 109.5
C51 C52 H52B 109.5
H52A C52 H52B 109.5
C51 C52 H52C 109.5
H52A C52 H52C 109.5
H52B C52 H52C 109.5
C51 C53 H53A 109.5
C51 C53 H53B 109.5
H53A C53 H53B 109.5
C51 C53 H53C 109.5
H53A C53 H53C 109.5
H53B C53 H53C 109.5
C51 C54 H54A 109.5
C51 C54 H54B 109.5
H54A C54 H54B 109.5
C51 C54 H54C 109.5
H54A C54 H54C 109.5
H54B C54 H54C 109.5
C57 C55 C56 107.3(4)
C57 C55 C58 109.4(4)
C56 C55 C58 110.7(4)
C57 C55 P1 111.0(3)
C56 C55 P1 107.4(3)
C58 C55 P1 111.1(3)
C55 C56 H56A 109.5
C55 C56 H56B 109.5
H56A C56 H56B 109.5
C55 C56 H56C 109.5
H56A C56 H56C 109.5
H56B C56 H56C 109.5
C55 C57 H57A 109.5
C55 C57 H57B 109.5
H57A C57 H57B 109.5
C55 C57 H57C 109.5
H57A C57 H57C 109.5
H57B C57 H57C 109.5
C55 C58 H58A 109.5
C55 C58 H58B 109.5
H58A C58 H58B 109.5
C55 C58 H58C 109.5
H58A C58 H58C 109.5
H58B C58 H58C 109.5
C61 C59 C60 109.7(4)
C61 C59 C62 110.8(5)
C60 C59 C62 105.8(4)
C61 C59 P1 111.6(3)
C60 C59 P1 110.5(4)
C62 C59 P1 108.3(3)
C59 C60 H60A 109.5
C59 C60 H60B 109.5
H60A C60 H60B 109.5
C59 C60 H60C 109.5
H60A C60 H60C 109.5
H60B C60 H60C 109.5
C59 C61 H61A 109.5
C59 C61 H61B 109.5
H61A C61 H61B 109.5
C59 C61 H61C 109.5
H61A C61 H61C 109.5
H61B C61 H61C 109.5
C59 C62 H62A 109.5
C59 C62 H62B 109.5
H62A C62 H62B 109.5
C59 C62 H62C 109.5
H62A C62 H62C 109.5
H62B C62 H62C 109.5
Cl2 C71 Cl1 119.5(11)
Cl2 C71 H71A 107.4
Cl1 C71 H71A 107.4
Cl2 C71 H71B 107.4
Cl1 C71 H71B 107.4
H71A C71 H71B 107.0
Cl2A C71A Cl1A 106.5(11)
Cl2A C71A H71C 110.4
Cl1A C71A H71C 110.4
Cl2A C71A H71D 110.4
Cl1A C71A H71D 110.4
H71C C71A H71D 108.6

loop_
_geom_bond_atom_site_label_1
_geom_bond_atom_site_label_2
_geom_bond_distance
C1 C2 1.526(4)
C1 B2 1.598(5)
C1 B1 1.609(5)
C1 H1 0.9900
C2 C3 1.527(5)
C2 H2A 0.9800
C2 H2B 0.9800
C3 C4 1.529(5)
C3 H3A 0.9800
C3 H3B 0.9800
C4 C5 1.510(5)
C4 H4A 0.9800
C4 H4B 0.9800
C5 C6 1.377(6)
C5 C10 1.381(6)
C6 C7 1.370(6)
C6 H6 0.9400
C7 C8 1.362(7)
C7 H7 0.9400
C8 C9 1.380(7)
C8 H8 0.9400
C9 C10 1.394(6)
C9 H9 0.9400
C10 H10 0.9400
B1 C21 1.619(5)
B1 C11 1.630(5)
B1 B2 1.945(5)
B1 H01 1.26(4)
C11 C16 1.386(5)
C11 C12 1.386(5)
F12 C12 1.358(4)
C12 C13 1.377(5)
F13 C13 1.344(4)
C13 C14 1.383(6)
F14 C14 1.343(4)
C14 C15 1.365(6)
F15 C15 1.344(4)
C15 C16 1.385(5)
F16 C16 1.341(4)
C21 C22 1.385(5)
C21 C26 1.389(5)
F22 C22 1.350(4)
C22 C23 1.383(5)
F23 C23 1.350(4)
C23 C24 1.370(6)
F24 C24 1.336(4)
C24 C25 1.367(6)
F25 C25 1.349(4)
C25 C26 1.384(5)
F26 C26 1.353(4)
B2 C41 1.621(5)
B2 C31 1.622(5)
B2 H01 1.34(3)
C31 C32 1.388(5)
C31 C36 1.392(5)
F32 C32 1.354(4)
C32 C33 1.378(5)
F33 C33 1.348(4)
C33 C34 1.376(5)
F34 C34 1.339(4)
C34 C35 1.374(6)
F35 C35 1.355(4)
C35 C36 1.374(5)
F36 C36 1.351(4)
C41 C42 1.386(5)
C41 C46 1.387(5)
F42 C42 1.359(4)
C42 C43 1.373(5)
F43 C43 1.351(4)
C43 C44 1.365(6)
F44 C44 1.350(4)
C44 C45 1.368(6)
F45 C45 1.350(4)
C45 C46 1.382(5)
F46 C46 1.356(4)
P1 C59 1.856(4)
P1 C55 1.865(4)
P1 C51 1.871(4)
P1 H02 1.28(4)
C51 C52 1.532(7)
C51 C54 1.535(6)
C51 C53 1.542(6)
C52 H52A 0.9700
C52 H52B 0.9700
C52 H52C 0.9700
C53 H53A 0.9700
C53 H53B 0.9700
C53 H53C 0.9700
C54 H54A 0.9700
C54 H54B 0.9700
C54 H54C 0.9700
C55 C57 1.527(7)
C55 C56 1.542(7)
C55 C58 1.544(6)
C56 H56A 0.9700
C56 H56B 0.9700
C56 H56C 0.9700
C57 H57A 0.9700
C57 H57B 0.9700
C57 H57C 0.9700
C58 H58A 0.9700
C58 H58B 0.9700
C58 H58C 0.9700
C59 C61 1.526(7)
C59 C60 1.536(7)
C59 C62 1.548(6)
C60 H60A 0.9700
C60 H60B 0.9700
C60 H60C 0.9700
C61 H61A 0.9700
C61 H61B 0.9700
C61 H61C 0.9700
C62 H62A 0.9700
C62 H62B 0.9700
C62 H62C 0.9700
C71 Cl2 1.726(12)
C71 Cl1 1.745(12)
C71 H71A 0.9800
C71 H71B 0.9800
C71A Cl2A 1.726(13)
C71A Cl1A 1.754(13)
C71A H71C 0.9800
C71A H71D 0.9800

loop_
_geom_torsion_atom_site_label_1
_geom_torsion_atom_site_label_2
_geom_torsion_atom_site_label_3
_geom_torsion_atom_site_label_4
_geom_torsion
B2 C1 C2 C3 -169.7(3)
B1 C1 C2 C3 -80.0(4)
C1 C2 C3 C4 175.4(3)
C2 C3 C4 C5 -179.3(3)
C3 C4 C5 C6 -96.3(5)
C3 C4 C5 C10 82.7(5)
C10 C5 C6 C7 -0.4(6)
C4 C5 C6 C7 178.6(4)
C5 C6 C7 C8 1.1(7)
C6 C7 C8 C9 -1.2(7)
C7 C8 C9 C10 0.5(7)
C6 C5 C10 C9 -0.3(6)
C4 C5 C10 C9 -179.3(4)
C8 C9 C10 C5 0.2(7)
C2 C1 B1 C21 137.4(3)
B2 C1 B1 C21 -102.9(3)
C2 C1 B1 C11 -2.8(4)
B2 C1 B1 C11 117.0(3)
C2 C1 B1 B2 -119.7(3)
C1 B1 C11 C16 -84.0(4)
C21 B1 C11 C16 131.7(3)
B2 B1 C11 C16 -23.3(5)
C1 B1 C11 C12 89.6(4)
C21 B1 C11 C12 -54.7(4)
B2 B1 C11 C12 150.3(3)
C16 C11 C12 F12 -179.1(3)
B1 C11 C12 F12 6.5(5)
C16 C11 C12 C13 2.7(5)
B1 C11 C12 C13 -171.7(3)
F12 C12 C13 F13 0.2(5)
C11 C12 C13 F13 178.5(3)
F12 C12 C13 C14 -178.1(3)
C11 C12 C13 C14 0.2(6)
F13 C13 C14 F14 0.7(6)
C12 C13 C14 F14 179.0(3)
F13 C13 C14 C15 179.8(3)
C12 C13 C14 C15 -1.9(6)
F14 C14 C15 F15 0.6(5)
C13 C14 C15 F15 -178.4(3)
F14 C14 C15 C16 179.6(3)
C13 C14 C15 C16 0.5(6)
F15 C15 C16 F16 1.6(5)
C14 C15 C16 F16 -177.3(3)
F15 C15 C16 C11 -178.4(3)
C14 C15 C16 C11 2.7(5)
C12 C11 C16 F16 175.9(3)
B1 C11 C16 F16 -10.2(5)
C12 C11 C16 C15 -4.1(5)
B1 C11 C16 C15 169.8(3)
C1 B1 C21 C22 152.0(3)
C11 B1 C21 C22 -66.3(4)
B2 B1 C21 C22 90.9(4)
C1 B1 C21 C26 -37.0(5)
C11 B1 C21 C26 104.7(4)
B2 B1 C21 C26 -98.1(4)
C26 C21 C22 F22 -176.8(3)
B1 C21 C22 F22 -4.8(5)
C26 C21 C22 C23 1.8(5)
B1 C21 C22 C23 173.8(3)
F22 C22 C23 F23 -1.4(5)
C21 C22 C23 F23 180.0(3)
F22 C22 C23 C24 176.8(3)
C21 C22 C23 C24 -1.8(6)
F23 C23 C24 F24 0.2(5)
C22 C23 C24 F24 -178.0(3)
F23 C23 C24 C25 178.7(3)
C22 C23 C24 C25 0.4(6)
F24 C24 C25 F25 1.7(5)
C23 C24 C25 F25 -176.7(3)
F24 C24 C25 C26 179.2(3)
C23 C24 C25 C26 0.7(5)
F25 C25 C26 F26 -0.6(5)
C24 C25 C26 F26 -178.0(3)
F25 C25 C26 C21 176.8(3)
C24 C25 C26 C21 -0.6(6)
C22 C21 C26 F26 176.6(3)
B1 C21 C26 F26 5.1(5)
C22 C21 C26 C25 -0.6(5)
B1 C21 C26 C25 -172.1(3)
C2 C1 B2 C41 -139.0(3)
B1 C1 B2 C41 106.6(3)
C2 C1 B2 C31 3.4(5)
B1 C1 B2 C31 -111.0(4)
C2 C1 B2 B1 114.4(4)
C21 B1 B2 C1 110.0(4)
C11 B1 B2 C1 -96.6(4)
C1 B1 B2 C41 -101.4(3)
C21 B1 B2 C41 8.6(4)
C11 B1 B2 C41 162.1(3)
C1 B1 B2 C31 110.6(4)
C21 B1 B2 C31 -139.4(3)
C11 B1 B2 C31 14.0(5)
C1 B2 C31 C32 135.9(4)
C41 B2 C31 C32 -80.4(4)
B1 B2 C31 C32 69.5(4)
C1 B2 C31 C36 -47.2(5)
C41 B2 C31 C36 96.6(4)
B1 B2 C31 C36 -113.5(4)
C36 C31 C32 F32 -179.0(3)
B2 C31 C32 F32 -1.7(5)
C36 C31 C32 C33 4.2(5)
B2 C31 C32 C33 -178.5(3)
F32 C32 C33 F33 0.1(5)
C31 C32 C33 F33 177.0(3)
F32 C32 C33 C34 -179.5(3)
C31 C32 C33 C34 -2.7(6)
F33 C33 C34 F34 -0.8(6)
C32 C33 C34 F34 178.9(3)
F33 C33 C34 C35 -179.9(3)
C32 C33 C34 C35 -0.2(6)
F34 C34 C35 F35 1.1(6)
C33 C34 C35 F35 -179.8(3)
F34 C34 C35 C36 -178.0(3)
C33 C34 C35 C36 1.1(6)
F35 C35 C36 F36 1.4(5)
C34 C35 C36 F36 -179.5(3)
F35 C35 C36 C31 -178.3(3)
C34 C35 C36 C31 0.8(6)
C32 C31 C36 F36 177.0(3)
B2 C31 C36 F36 -0.2(5)
C32 C31 C36 C35 -3.3(5)
B2 C31 C36 C35 179.6(3)
C1 B2 C41 C42 -120.6(4)
C31 B2 C41 C42 91.4(4)
B1 B2 C41 C42 -61.3(5)
C1 B2 C41 C46 63.2(4)
C31 B2 C41 C46 -84.8(4)
B1 B2 C41 C46 122.5(3)
C46 C41 C42 F42 179.7(3)
B2 C41 C42 F42 3.4(5)
C46 C41 C42 C43 -0.7(5)
B2 C41 C42 C43 -177.1(4)
F42 C42 C43 F43 -1.9(5)
C41 C42 C43 F43 178.5(3)
F42 C42 C43 C44 179.7(3)
C41 C42 C43 C44 0.1(6)
F43 C43 C44 F44 3.0(6)
C42 C43 C44 F44 -178.6(4)
F43 C43 C44 C45 -178.3(4)
C42 C43 C44 C45 0.1(6)
F44 C44 C45 F45 -0.4(6)
C43 C44 C45 F45 -179.1(4)
F44 C44 C45 C46 179.1(4)
C43 C44 C45 C46 0.4(6)
F45 C45 C46 F46 -1.4(5)
C44 C45 C46 F46 179.1(3)
F45 C45 C46 C41 178.4(3)
C44 C45 C46 C41 -1.1(6)
C42 C41 C46 F46 -179.0(3)
B2 C41 C46 F46 -2.3(5)
C42 C41 C46 C45 1.2(5)
B2 C41 C46 C45 177.9(3)
C59 P1 C51 C52 172.0(4)
C55 P1 C51 C52 37.3(4)
C59 P1 C51 C54 49.5(4)
C55 P1 C51 C54 -85.2(4)
C59 P1 C51 C53 -72.0(4)
C55 P1 C51 C53 153.3(3)
C59 P1 C55 C57 37.3(4)
C51 P1 C55 C57 171.7(3)
C59 P1 C55 C56 154.2(3)
C51 P1 C55 C56 -71.4(4)
C59 P1 C55 C58 -84.7(4)
C51 P1 C55 C58 49.7(4)
C55 P1 C59 C61 52.8(4)
C51 P1 C59 C61 -82.0(4)
C55 P1 C59 C60 175.1(3)
C51 P1 C59 C60 40.3(4)
C55 P1 C59 C62 -69.4(4)
C51 P1 C59 C62 155.7(4)
